data_7125805
loop_
_publ_author_name
'Makarov, Alexander Yu'
'Volkova, Yulia M.'
'Shundrin, Leonid A.'
'Dmitriev, Alexey A.'
'Irtegova, Irina G.'
'Bagryanskaya, Irina Yu'
'Shundrina, Inna K.'
'Gritsan, Nina P.'
'Beckmann, Jens'
'Zibarev, Andrey V.'

_publ_section_title
;
 Chemistry of Herz radicals: a new way to near-IR dyes with multiple
 long-lived and differently-coloured redox states.
;
_journal_issue 5
_journal_name_full 'Chemical communications (Cambridge, England)'
_journal_page_first 727
_journal_page_last 730
_journal_paper_doi 10.1039/c9cc08557b
_journal_volume 56
_journal_year 2020
_chemical_formula_moiety 'C20 H20 N4 S4, 2(Cl4 Ga), 2(C2 H3 N)'
_chemical_formula_sum 'C24 H26 Cl8 Ga2 N6 S4'
_chemical_formula_weight 949.79
_chemical_name_systematic
;
 4,10-di-tert-butyl-bis([1,2,3]dithiazolo)[5,4-a:5',4'-h]phenazinediium 
 bis(tetrachlorogallate), solvate with acetonitrile
;
_space_group_crystal_system orthorhombic
_space_group_IT_number 61
_space_group_name_Hall '-P 2ac 2ab'
_space_group_name_H-M_alt 'P b c a'
_atom_sites_solution_hydrogens geom
_audit_creation_method SHELXL-2014/7
_audit_update_record
;
2019-04-17 deposited with the CCDC.	2019-12-05 downloaded from the CCDC.
;
_cell_angle_alpha 90
_cell_angle_beta 90
_cell_angle_gamma 90
_cell_formula_units_Z 4
_cell_length_a 17.0008(15)
_cell_length_b 12.4285(12)
_cell_length_c 18.4315(18)
_cell_measurement_reflns_used 4645
_cell_measurement_temperature 200(2)
_cell_measurement_theta_max 23.32
_cell_measurement_theta_min 2.21
_cell_volume 3894.5(6)
_computing_cell_refinement 'Bruker SAINT'
_computing_data_collection 'Bruker APEX2'
_computing_data_reduction 'Bruker SAINT'
_computing_molecular_graphics 'Bruker SHELXTL'
_computing_publication_material 'Bruker SHELXTL'
_computing_structure_refinement 'SHELXL-2014/7 (Sheldrick, 2014)'
_computing_structure_solution 'SHELXS-97 (Sheldrick, 2008)'
_diffrn_ambient_temperature 200(2)
_diffrn_measured_fraction_theta_full 0.999
_diffrn_measured_fraction_theta_max 0.999
_diffrn_measurement_device_type 'Bruker APEX-II CCD'
_diffrn_measurement_method '\f and \w scans'
_diffrn_radiation_type MoK\a
_diffrn_radiation_wavelength 0.71073
_diffrn_reflns_av_R_equivalents 0.0882
_diffrn_reflns_av_unetI/netI 0.0476
_diffrn_reflns_Laue_measured_fraction_full 0.999
_diffrn_reflns_Laue_measured_fraction_max 0.999
_diffrn_reflns_limit_h_max 20
_diffrn_reflns_limit_h_min -20
_diffrn_reflns_limit_k_max 14
_diffrn_reflns_limit_k_min -14
_diffrn_reflns_limit_l_max 21
_diffrn_reflns_limit_l_min -21
_diffrn_reflns_number 38728
_diffrn_reflns_point_group_measured_fraction_full 0.999
_diffrn_reflns_point_group_measured_fraction_max 0.999
_diffrn_reflns_theta_full 25.053
_diffrn_reflns_theta_max 25.053
_diffrn_reflns_theta_min 2.210
_diffrn_source 'sealed tube'
_exptl_absorpt_coefficient_mu 2.174
_exptl_absorpt_correction_T_max 0.7452
_exptl_absorpt_correction_T_min 0.6229
_exptl_absorpt_correction_type multi-scan
_exptl_absorpt_process_details SADABS
_exptl_crystal_colour black
_exptl_crystal_density_diffrn 1.620
_exptl_crystal_density_method 'not measured'
_exptl_crystal_description prism
_exptl_crystal_F_000 1896
_exptl_crystal_size_max 0.350
_exptl_crystal_size_mid 0.300
_exptl_crystal_size_min 0.150
_refine_diff_density_max 0.662
_refine_diff_density_min -0.501
_refine_diff_density_rms 0.129
_refine_ls_extinction_method none
_refine_ls_goodness_of_fit_ref 1.032
_refine_ls_hydrogen_treatment constr
_refine_ls_matrix_type full
_refine_ls_number_parameters 203
_refine_ls_number_reflns 3444
_refine_ls_number_restraints 0
_refine_ls_restrained_S_all 1.032
_refine_ls_R_factor_all 0.0980
_refine_ls_R_factor_gt 0.0584
_refine_ls_shift/su_max 0.006
_refine_ls_shift/su_mean 0.000
_refine_ls_structure_factor_coef Fsqd
_refine_ls_weighting_details 'w=1/[\s^2^(Fo^2^)+(0.0417P)^2^+55.9605P] where P=(Fo^2^+2Fc^2^)/3'
_refine_ls_weighting_scheme calc
_refine_ls_wR_factor_gt 0.1489
_refine_ls_wR_factor_ref 0.1723
_reflns_Friedel_coverage 0.000
_reflns_number_gt 2328
_reflns_number_total 3444
_reflns_threshold_expression 'I > 2\s(I)'
_cod_data_source_file c9cc08557b2.cif
_cod_data_source_block 1_GaCl4_m692
_cod_depositor_comments 'Adding full bibliography for 7125802--7125809.cif.'
_cod_database_code 7125805
_shelx_shelxl_version_number 2014/7
_shelx_space_group_comment
;
The symmetry employed for this shelxl refinement is uniquely defined
by the following loop, which should always be used as a source of
symmetry information in preference to the above space-group names.
They are only intended as comments.
;
_shelx_estimated_absorpt_t_min 0.517
_shelx_estimated_absorpt_t_max 0.736

loop_
_space_group_symop_operation_xyz
'x, y, z'
'x+1/2, -y+1/2, -z'
'-x, y+1/2, -z+1/2'
'-x+1/2, -y, z+1/2'
'-x, -y, -z'
'-x-1/2, y-1/2, z'
'x, -y-1/2, z-1/2'
'x-1/2, y, -z-1/2'

loop_
_atom_site_label
_atom_site_type_symbol
_atom_site_fract_x
_atom_site_fract_y
_atom_site_fract_z
_atom_site_U_iso_or_equiv
_atom_site_adp_type
_atom_site_occupancy
_atom_site_site_symmetry_order
_atom_site_calc_flag
_atom_site_refinement_flags_posn
_atom_site_refinement_flags_adp
Ga1 Ga 0.03995(6) 0.70407(7) 0.14753(5) 0.0324(3) Uani 1 1 d . .
Cl1 Cl 0.01274(17) 0.61252(17) 0.24492(12) 0.0500(7) Uani 1 1 d . .
Cl2 Cl 0.00262(15) 0.61220(17) 0.05362(11) 0.0440(6) Uani 1 1 d . .
Cl3 Cl -0.02200(16) 0.85736(17) 0.15192(13) 0.0501(6) Uani 1 1 d . .
Cl4 Cl 0.16529(15) 0.7340(2) 0.14028(15) 0.0567(7) Uani 1 1 d . .
S1 S -0.02253(12) 0.87093(15) 0.34638(12) 0.0320(5) Uani 1 1 d . .
S2 S -0.08502(11) 0.74986(17) 0.39237(11) 0.0273(4) Uani 1 1 d . .
N1 N 0.0736(4) 0.4581(5) 0.5260(3) 0.0223(13) Uani 1 1 d . .
C12 C -0.0026(4) 0.6893(6) 0.4224(4) 0.0231(16) Uani 1 1 d . .
N3 N 0.0637(4) 0.8326(5) 0.3671(3) 0.0295(15) Uani 1 1 d . .
N4 N 0.1793(5) 0.4192(7) 0.1706(6) 0.066(3) Uani 1 1 d . .
C1 C 0.2200(6) 0.8732(7) 0.4416(6) 0.049(3) Uani 1 1 d . .
H1 H 0.1796 0.9138 0.4153 0.074 Uiso 1 1 calc R U
H4 H 0.2716 0.9063 0.4332 0.074 Uiso 1 1 calc R U
H5 H 0.2082 0.8741 0.4936 0.074 Uiso 1 1 calc R U
C2 C 0.2212(5) 0.7574(7) 0.4145(4) 0.0323(19) Uani 1 1 d . .
C3 C 0.1446(4) 0.7000(6) 0.4316(4) 0.0250(17) Uani 1 1 d . .
C4 C 0.1405(5) 0.6068(6) 0.4719(4) 0.0258(17) Uani 1 1 d . .
H10 H 0.1882 0.5780 0.4905 0.031 Uiso 1 1 calc R U
C5 C 0.0696(5) 0.5514(6) 0.4872(4) 0.0243(17) Uani 1 1 d . .
C6 C -0.0056(4) 0.5909(6) 0.4627(4) 0.0234(17) Uani 1 1 d . .
C7 C 0.0692(5) 0.7412(6) 0.4058(4) 0.0253(17) Uani 1 1 d . .
C8 C 0.2327(6) 0.7547(9) 0.3311(5) 0.054(3) Uani 1 1 d . .
H3 H 0.2316 0.6800 0.3141 0.081 Uiso 1 1 calc R U
H2 H 0.2835 0.7872 0.3187 0.081 Uiso 1 1 calc R U
H9 H 0.1903 0.7953 0.3076 0.081 Uiso 1 1 calc R U
C9 C 0.2915(5) 0.6989(8) 0.4495(6) 0.050(3) Uani 1 1 d . .
H7 H 0.2821 0.6906 0.5017 0.075 Uiso 1 1 calc R U
H6 H 0.3395 0.7410 0.4418 0.075 Uiso 1 1 calc R U
H8 H 0.2977 0.6277 0.4273 0.075 Uiso 1 1 calc R U
C10 C 0.2365(6) 0.4592(8) 0.1826(6) 0.048(2) Uani 1 1 d . .
C11 C 0.3107(6) 0.5137(9) 0.1997(7) 0.068(3) Uani 1 1 d . .
H13 H 0.3000 0.5887 0.2129 0.102 Uiso 1 1 calc R U
H11 H 0.3453 0.5117 0.1572 0.102 Uiso 1 1 calc R U
H12 H 0.3363 0.4771 0.2404 0.102 Uiso 1 1 calc R U

loop_
_atom_site_aniso_label
_atom_site_aniso_U_11
_atom_site_aniso_U_22
_atom_site_aniso_U_33
_atom_site_aniso_U_23
_atom_site_aniso_U_13
_atom_site_aniso_U_12
Ga1 0.0513(6) 0.0238(4) 0.0221(4) -0.0006(4) 0.0006(4) -0.0038(4)
Cl1 0.095(2) 0.0284(10) 0.0269(11) 0.0015(9) 0.0142(12) -0.0013(12)
Cl2 0.0671(16) 0.0352(11) 0.0296(11) -0.0055(9) -0.0083(11) -0.0045(11)
Cl3 0.0797(17) 0.0309(11) 0.0396(12) 0.0009(10) 0.0040(13) 0.0081(11)
Cl4 0.0524(14) 0.0636(16) 0.0542(15) 0.0003(13) -0.0076(12) -0.0124(12)
S1 0.0371(11) 0.0231(10) 0.0358(11) 0.0085(9) 0.0012(10) 0.0001(8)
S2 0.0297(10) 0.0237(9) 0.0285(10) 0.0031(8) 0.0004(9) -0.0006(9)
N1 0.025(3) 0.019(3) 0.023(3) -0.002(3) 0.003(3) -0.006(3)
C12 0.023(4) 0.020(4) 0.026(4) -0.002(3) 0.001(3) 0.003(3)
N3 0.035(4) 0.024(3) 0.030(4) 0.004(3) -0.002(3) -0.004(3)
N4 0.046(5) 0.049(5) 0.103(8) -0.022(5) -0.008(5) -0.002(4)
C1 0.045(5) 0.040(5) 0.063(7) 0.002(5) -0.011(5) -0.025(5)
C2 0.026(4) 0.040(5) 0.031(5) 0.006(4) 0.004(3) -0.014(4)
C3 0.031(4) 0.026(4) 0.018(4) -0.003(3) -0.002(3) -0.010(4)
C4 0.027(4) 0.020(4) 0.030(4) -0.002(3) 0.000(3) 0.001(3)
C5 0.032(4) 0.027(4) 0.014(4) -0.003(3) -0.003(3) 0.002(3)
C6 0.024(4) 0.023(4) 0.023(4) -0.005(3) 0.001(3) -0.005(3)
C7 0.036(4) 0.017(4) 0.023(4) -0.004(3) 0.004(3) -0.002(4)
C8 0.049(6) 0.069(7) 0.043(6) 0.012(5) 0.012(5) -0.010(6)
C9 0.022(4) 0.066(7) 0.061(6) 0.016(5) -0.005(4) -0.015(5)
C10 0.047(6) 0.034(5) 0.062(6) -0.006(5) 0.002(5) -0.003(5)
C11 0.040(6) 0.057(7) 0.106(10) -0.012(7) 0.008(6) -0.016(5)

loop_
_atom_type_symbol
_atom_type_description
_atom_type_scat_dispersion_real
_atom_type_scat_dispersion_imag
_atom_type_scat_source
C C 0.0033 0.0016 'International Tables Vol C Tables 4.2.6.8 and 6.1.1.4'
H H 0.0000 0.0000 'International Tables Vol C Tables 4.2.6.8 and 6.1.1.4'
N N 0.0061 0.0033 'International Tables Vol C Tables 4.2.6.8 and 6.1.1.4'
S S 0.1246 0.1234 'International Tables Vol C Tables 4.2.6.8 and 6.1.1.4'
Cl Cl 0.1484 0.1585 'International Tables Vol C Tables 4.2.6.8 and 6.1.1.4'
Ga Ga 0.2307 1.6083 'International Tables Vol C Tables 4.2.6.8 and 6.1.1.4'

loop_
_geom_angle_atom_site_label_1
_geom_angle_atom_site_label_2
_geom_angle_atom_site_label_3
_geom_angle
_geom_angle_site_symmetry_1
Cl4 Ga1 Cl2 109.21(11) .
Cl4 Ga1 Cl1 110.47(11) .
Cl2 Ga1 Cl1 108.72(9) .
Cl4 Ga1 Cl3 109.12(11) .
Cl2 Ga1 Cl3 110.41(10) .
Cl1 Ga1 Cl3 108.90(10) .
N3 S1 S2 99.2(2) .
C12 S2 S1 91.9(3) .
C6 N1 C5 115.5(6) 5_566
C7 C12 C6 122.2(7) .
C7 C12 S2 116.3(6) .
C6 C12 S2 121.5(6) .
C7 N3 S1 116.4(5) .
C2 C1 H1 109.5 .
C2 C1 H4 109.5 .
H1 C1 H4 109.5 .
C2 C1 H5 109.5 .
H1 C1 H5 109.5 .
H4 C1 H5 109.5 .
C3 C2 C9 110.9(7) .
C3 C2 C1 111.4(7) .
C9 C2 C1 108.6(7) .
C3 C2 C8 107.7(7) .
C9 C2 C8 107.9(8) .
C1 C2 C8 110.3(8) .
C4 C3 C7 115.3(7) .
C4 C3 C2 123.3(7) .
C7 C3 C2 121.4(7) .
C3 C4 C5 124.0(7) .
C3 C4 H10 118.0 .
C5 C4 H10 118.0 .
N1 C5 C4 118.4(7) .
N1 C5 C6 119.8(7) .
C4 C5 C6 121.8(7) .
N1 C6 C12 120.4(7) 5_566
N1 C6 C5 124.7(7) 5_566
C12 C6 C5 114.9(7) .
N3 C7 C12 116.1(7) .
N3 C7 C3 122.0(7) .
C12 C7 C3 121.8(7) .
C2 C8 H3 109.5 .
C2 C8 H2 109.5 .
H3 C8 H2 109.5 .
C2 C8 H9 109.5 .
H3 C8 H9 109.5 .
H2 C8 H9 109.5 .
C2 C9 H7 109.5 .
C2 C9 H6 109.5 .
H7 C9 H6 109.5 .
C2 C9 H8 109.5 .
H7 C9 H8 109.5 .
H6 C9 H8 109.5 .
N4 C10 C11 178.5(12) .
C10 C11 H13 109.5 .
C10 C11 H11 109.5 .
H13 C11 H11 109.5 .
C10 C11 H12 109.5 .
H13 C11 H12 109.5 .
H11 C11 H12 109.5 .

loop_
_geom_bond_atom_site_label_1
_geom_bond_atom_site_label_2
_geom_bond_distance
_geom_bond_site_symmetry_2
Ga1 Cl4 2.167(3) .
Ga1 Cl2 2.168(2) .
Ga1 Cl1 2.175(2) .
Ga1 Cl3 2.178(2) .
S1 N3 1.588(7) .
S1 S2 2.028(3) .
S2 C12 1.685(7) .
N1 C6 1.322(9) 5_566
N1 C5 1.364(9) .
C12 C7 1.414(10) .
C12 C6 1.432(10) .
N3 C7 1.345(10) .
N4 C10 1.114(12) .
C1 C2 1.524(12) .
C1 H1 0.9800 .
C1 H4 0.9800 .
C1 H5 0.9800 .
C2 C3 1.519(10) .
C2 C9 1.540(12) .
C2 C8 1.551(12) .
C3 C4 1.377(10) .
C3 C7 1.459(11) .
C4 C5 1.417(11) .
C4 H10 0.9500 .
C5 C6 1.442(10) .
C6 N1 1.322(9) 5_566
C8 H3 0.9800 .
C8 H2 0.9800 .
C8 H9 0.9800 .
C9 H7 0.9800 .
C9 H6 0.9800 .
C9 H8 0.9800 .
C10 C11 1.465(14) .
C11 H13 0.9800 .
C11 H11 0.9800 .
C11 H12 0.9800 .

loop_
_geom_torsion_atom_site_label_1
_geom_torsion_atom_site_label_2
_geom_torsion_atom_site_label_3
_geom_torsion_atom_site_label_4
_geom_torsion
_geom_torsion_site_symmetry_1
_geom_torsion_site_symmetry_4
S1 S2 C12 C7 0.2(6) . .
S1 S2 C12 C6 -180.0(6) . .
S2 S1 N3 C7 -0.7(6) . .
C9 C2 C3 C4 -1.3(11) . .
C1 C2 C3 C4 -122.5(8) . .
C8 C2 C3 C4 116.5(9) . .
C9 C2 C3 C7 178.7(7) . .
C1 C2 C3 C7 57.6(10) . .
C8 C2 C3 C7 -63.4(10) . .
C7 C3 C4 C5 1.1(11) . .
C2 C3 C4 C5 -178.9(7) . .
C6 N1 C5 C4 -178.7(7) 5_566 .
C6 N1 C5 C6 1.1(11) 5_566 .
C3 C4 C5 N1 178.2(7) . .
C3 C4 C5 C6 -1.6(11) . .
C7 C12 C6 N1 -176.5(7) . 5_566
S2 C12 C6 N1 3.7(10) . 5_566
C7 C12 C6 C5 2.2(10) . .
S2 C12 C6 C5 -177.6(5) . .
N1 C5 C6 N1 -1.2(12) . 5_566
C4 C5 C6 N1 178.5(7) . 5_566
N1 C5 C6 C12 -179.9(6) . .
C4 C5 C6 C12 -0.1(10) . .
S1 N3 C7 C12 0.9(9) . .
S1 N3 C7 C3 -176.7(6) . .
C6 C12 C7 N3 179.5(7) . .
S2 C12 C7 N3 -0.7(9) . .
C6 C12 C7 C3 -2.8(11) . .
S2 C12 C7 C3 177.0(6) . .
C4 C3 C7 N3 178.6(7) . .
C2 C3 C7 N3 -1.4(11) . .
C4 C3 C7 C12 1.1(11) . .
C2 C3 C7 C12 -179.0(7) . .
